data_1100755
loop_
_publ_author_name
'Panagiotis Angaridis'
'Jeff W. Kampf'
'Vincent L. Pecoraro'

_publ_contact_author_address
;  Chemistry Department

   University of Michigan

   930 N.University

   Ann Arbor, MI 48109, USA

;
_publ_contact_author_email vlpec@umich.edu
_publ_contact_author_fax '(734) 936 7628'
_publ_contact_author_name 'Vincent. L. Pecoraro'
_publ_contact_author_phone '(734) 763 1519'
_publ_section_title
;

Multinuclear Fe(III) Complexes with Polydentate Ligands of the Family of

Dicarboxyimidazoles: Nuclearity- and Topology-Controlled Syntheses and

Magneto-Structural Correlations

;
_journal_name_full 'Inorganic Chemistry'
_journal_page_first 3626
_journal_page_last 3635
_journal_paper_doi 10.1021/ic0481879
_journal_volume 44
_journal_year 2005
_chemical_formula_moiety '2(C39 H53 N4 O6 Fe), 2.5(C2 H3 N)'
_chemical_formula_sum 'C41.5 H56.75 Fe N5.25 O6'
_chemical_formula_weight 781.02
_chemical_name_systematic
;

 ?

;
_space_group_IT_number 2
_symmetry_cell_setting triclinic
_symmetry_space_group_name_Hall '-P 1'
_symmetry_space_group_name_H-M 'P -1'
_atom_sites_solution_hydrogens geom
_atom_sites_solution_primary direct
_atom_sites_solution_secondary difmap
_audit_creation_method SHELXL-97
_cell_angle_alpha 109.456(4)
_cell_angle_beta 111.060(4)
_cell_angle_gamma 90.560(4)
_cell_formula_units_Z 4
_cell_length_a 15.1085(11)
_cell_length_b 17.2305(13)
_cell_length_c 18.5398(14)
_cell_measurement_reflns_used 5529
_cell_measurement_temperature 113(2)
_cell_measurement_theta_max 23.31
_cell_measurement_theta_min 2.86
_cell_volume 4200.6(6)
_computing_cell_refinement 'Bruker SMART'
_computing_data_collection 'Bruker SMART'
_computing_data_reduction 'Bruker SHELXTL'
_computing_molecular_graphics 'Bruker SHELXTL'
_computing_publication_material 'Bruker SHELXTL'
_computing_structure_refinement 'Bruker SHELXTL'
_computing_structure_solution 'Bruker SHELXTL'
_diffrn_ambient_temperature 113(2)
_diffrn_measured_fraction_theta_full 0.956
_diffrn_measured_fraction_theta_max 0.956
_diffrn_measurement_device_type 'CCD area detector'
_diffrn_measurement_method 'phi and omega scans'
_diffrn_radiation_monochromator graphite
_diffrn_radiation_source 'fine-focus sealed tube'
_diffrn_radiation_type MoK\a
_diffrn_radiation_wavelength 0.71073
_diffrn_reflns_av_R_equivalents 0.1247
_diffrn_reflns_av_sigmaI/netI 0.0954
_diffrn_reflns_limit_h_max 16
_diffrn_reflns_limit_h_min -16
_diffrn_reflns_limit_k_max 19
_diffrn_reflns_limit_k_min -19
_diffrn_reflns_limit_l_max 20
_diffrn_reflns_limit_l_min -20
_diffrn_reflns_number 37984
_diffrn_reflns_theta_full 23.66
_diffrn_reflns_theta_max 23.66
_diffrn_reflns_theta_min 2.86
_exptl_absorpt_coefficient_mu 0.410
_exptl_absorpt_correction_T_max 0.9525
_exptl_absorpt_correction_T_min 0.8533
_exptl_absorpt_correction_type multi-scan
_exptl_absorpt_process_details
;

Blessing, R. Acta Cryst. (1995) A51 33-38

Sheldrick, G.  TWINABS  (Version 1.05), Bruker Nonius scaling and

corrections for twinned crystals University of Gottingen, Germany 2003.

;
_exptl_crystal_colour green
_exptl_crystal_density_diffrn 1.235
_exptl_crystal_density_method 'not measured'
_exptl_crystal_description plate
_exptl_crystal_F_000 1666
_exptl_crystal_size_max 0.40
_exptl_crystal_size_mid 0.36
_exptl_crystal_size_min 0.12
_refine_diff_density_max 0.963
_refine_diff_density_min -0.942
_refine_diff_density_rms 0.094
_refine_ls_extinction_coef 0.0022(3)
_refine_ls_extinction_expression Fc^*^=kFc[1+0.001xFc^2^\l^3^/sin(2\q)]^-1/4^
_refine_ls_extinction_method SHELXL
_refine_ls_goodness_of_fit_ref 0.981
_refine_ls_hydrogen_treatment mixed
_refine_ls_matrix_type full
_refine_ls_number_parameters 1028
_refine_ls_number_reflns 26563
_refine_ls_number_restraints 87
_refine_ls_restrained_S_all 0.992
_refine_ls_R_factor_all 0.1202
_refine_ls_R_factor_gt 0.0751
_refine_ls_shift/su_max 0.002
_refine_ls_shift/su_mean 0.000
_refine_ls_structure_factor_coef Fsqd
_refine_ls_weighting_details 'calc w=1/[\s^2^(Fo^2^)+(0.1378P)^2^+0.0000P] where P=(Fo^2^+2Fc^2^)/3'
_refine_ls_weighting_scheme calc
_refine_ls_wR_factor_gt 0.1898
_refine_ls_wR_factor_ref 0.2148
_reflns_number_gt 17077
_reflns_number_total 26563
_reflns_threshold_expression >2sigma(I)
_cod_data_source_file ic0481879si20041222_050013_2.cif
_cod_data_source_block compound1
_cod_depositor_comments
;
The following automatic conversions were performed:
'_symmetry_cell_setting' value 'Triclinic' changed to 'triclinic'
according to '/home/saulius/struct/CIF-dictionaries/cif_core.dic'
dictionary named 'cif_core.dic' version 2.4.1 from 2010-06-29.

Automatic conversion script
Id: cif_fix_enum 1527 2010-12-29 10:47:43Z saulius 
;
_cod_original_cell_volume 4200.6(5)
_cod_original_formula_sum 'C41.50 H56.75 Fe N5.25 O6'
_cod_database_code 1100755

loop_
_symmetry_equiv_pos_as_xyz
'x, y, z'
'-x, -y, -z'

loop_
_atom_site_label
_atom_site_type_symbol
_atom_site_fract_x
_atom_site_fract_y
_atom_site_fract_z
_atom_site_U_iso_or_equiv
_atom_site_adp_type
_atom_site_occupancy
_atom_site_symmetry_multiplicity
_atom_site_calc_flag
_atom_site_refinement_flags
_atom_site_disorder_assembly
_atom_site_disorder_group
Fe1 Fe 0.35618(3) 0.34894(3) -0.00036(3) 0.01788(13) Uani 1 1 d . . .
Fe2 Fe 0.85982(3) 0.15413(3) 0.00497(3) 0.01790(13) Uani 1 1 d . . .
N1 N 0.34828(17) 0.23743(15) -0.09691(15) 0.0187(7) Uani 1 1 d . . .
N2 N 0.48737(17) 0.38000(15) -0.00595(14) 0.0185(7) Uani 1 1 d . . .
N3 N 0.44191(16) 0.30576(15) 0.09904(15) 0.0183(7) Uani 1 1 d . . .
N4 N 0.53955(17) 0.31498(16) 0.22321(15) 0.0227(8) Uani 1 1 d . . .
N5 N 0.85344(16) 0.19754(15) -0.09045(15) 0.0186(7) Uani 1 1 d . . .
N6 N 0.98854(16) 0.11705(15) -0.00456(14) 0.0176(7) Uani 1 1 d . . .
N7 N 0.94552(16) 0.26738(15) 0.10493(15) 0.0184(7) Uani 1 1 d . . .
N8 N 1.04549(17) 0.34832(16) 0.23154(15) 0.0227(8) Uani 1 1 d . . .
N9 N 0.6911(2) 0.1757(2) 0.3857(2) 0.0535(11) Uani 1 1 d . . .
C1 C 0.2732(2) 0.20571(19) -0.16498(18) 0.0224(9) Uani 1 1 d . . .
H1A H 0.2750 0.1532 -0.2028 0.027 Uiso 1 1 calc R . .
C2 C 0.1868(2) 0.24263(19) -0.18900(18) 0.0194(9) Uani 1 1 d . . .
C3 C 0.1802(2) 0.32431(19) -0.14499(18) 0.0191(9) Uani 1 1 d . . .
C4 C 0.0914(2) 0.35614(19) -0.17188(18) 0.0194(9) Uani 1 1 d . . .
C5 C 0.0194(2) 0.3058(2) -0.24302(19) 0.0238(9) Uani 1 1 d . . .
H5A H -0.0391 0.3269 -0.2615 0.029 Uiso 1 1 calc R . .
C6 C 0.0260(2) 0.2242(2) -0.29144(19) 0.0246(10) Uani 1 1 d . . .
C7 C 0.1109(2) 0.1946(2) -0.26215(18) 0.0213(9) Uani 1 1 d . . .
H7A H 0.1181 0.1402 -0.2925 0.026 Uiso 1 1 calc R . .
C8 C 0.0801(2) 0.4435(2) -0.1201(2) 0.0242(10) Uani 1 1 d . . .
C9 C 0.1537(2) 0.5104(2) -0.1132(2) 0.0270(10) Uani 1 1 d . . .
H9A H 0.1434 0.5100 -0.1686 0.041 Uiso 1 1 calc R . .
H9B H 0.2186 0.4988 -0.0874 0.041 Uiso 1 1 calc R . .
H9C H 0.1461 0.5652 -0.0791 0.041 Uiso 1 1 calc R . .
C10 C 0.0951(2) 0.4465(2) -0.03241(19) 0.0246(10) Uani 1 1 d . . .
H10A H 0.0900 0.5025 0.0012 0.037 Uiso 1 1 calc R . .
H10B H 0.1588 0.4327 -0.0066 0.037 Uiso 1 1 calc R . .
H10C H 0.0460 0.4061 -0.0361 0.037 Uiso 1 1 calc R . .
C11 C -0.0192(2) 0.4656(2) -0.1586(2) 0.0319(11) Uani 1 1 d . . .
H11A H -0.0245 0.5204 -0.1228 0.048 Uiso 1 1 calc R . .
H11B H -0.0682 0.4237 -0.1643 0.048 Uiso 1 1 calc R . .
H11C H -0.0288 0.4668 -0.2133 0.048 Uiso 1 1 calc R . .
C12 C -0.0568(2) 0.1766(2) -0.3741(2) 0.0341(11) Uani 1 1 d . . .
C13 C -0.0423(3) 0.0861(2) -0.4110(2) 0.0508(15) Uani 1 1 d . . .
H13A H -0.0990 0.0561 -0.4609 0.076 Uiso 1 1 calc R . .
H13B H -0.0325 0.0593 -0.3702 0.076 Uiso 1 1 calc R . .
H13C H 0.0141 0.0850 -0.4256 0.076 Uiso 1 1 calc R . .
C14 C -0.0621(3) 0.2182(3) -0.4359(2) 0.0664(16) Uani 1 1 d . . .
H14A H -0.1128 0.1863 -0.4896 0.100 Uiso 1 1 calc R . .
H14B H -0.0005 0.2201 -0.4422 0.100 Uiso 1 1 calc R . .
H14C H -0.0762 0.2750 -0.4157 0.100 Uiso 1 1 calc R . .
C15 C -0.1521(2) 0.1748(2) -0.3628(2) 0.0446(13) Uani 1 1 d . . .
H15A H -0.1661 0.2317 -0.3436 0.067 Uiso 1 1 calc R . .
H15B H -0.1477 0.1494 -0.3218 0.067 Uiso 1 1 calc R . .
H15C H -0.2034 0.1421 -0.4158 0.067 Uiso 1 1 calc R . .
C16 C 0.4314(2) 0.1935(2) -0.0855(2) 0.0245(10) Uani 1 1 d . . .
H16A H 0.4141 0.1383 -0.1305 0.029 Uiso 1 1 calc R . .
H16B H 0.4503 0.1847 -0.0322 0.029 Uiso 1 1 calc R . .
C17 C 0.5175(2) 0.24316(19) -0.0859(2) 0.0239(10) Uani 1 1 d . . .
H17A H 0.5760 0.2432 -0.0392 0.029 Uiso 1 1 calc R . .
H17B H 0.5270 0.2136 -0.1378 0.029 Uiso 1 1 calc R . .
C18 C 0.5075(2) 0.33214(19) -0.07911(18) 0.0195(9) Uani 1 1 d . . .
H18A H 0.5675 0.3594 -0.0759 0.023 Uiso 1 1 calc R . .
H18B H 0.4549 0.3326 -0.1297 0.023 Uiso 1 1 calc R . .
C19 C 0.5537(2) 0.43702(18) 0.05390(17) 0.0181(9) Uani 1 1 d . . .
H19A H 0.6123 0.4444 0.0472 0.022 Uiso 1 1 calc R . .
C20 C 0.5479(2) 0.49062(18) 0.12983(18) 0.0190(9) Uani 1 1 d . . .
C21 C 0.4603(2) 0.50018(18) 0.14065(18) 0.0190(9) Uani 1 1 d . . .
C22 C 0.4597(2) 0.55819(19) 0.21573(19) 0.0208(9) Uani 1 1 d . . .
C23 C 0.5491(2) 0.5978(2) 0.2770(2) 0.0265(10) Uani 1 1 d . . .
H23A H 0.5495 0.6354 0.3280 0.032 Uiso 1 1 calc R . .
C24 C 0.6374(2) 0.58779(19) 0.27093(19) 0.0206(9) Uani 1 1 d . . .
C25 C 0.6350(2) 0.53499(18) 0.19508(18) 0.0213(9) Uani 1 1 d . . .
H25A H 0.6933 0.5284 0.1867 0.026 Uiso 1 1 calc R . .
C26 C 0.3654(2) 0.57535(19) 0.22710(19) 0.0225(9) Uani 1 1 d . . .
C27 C 0.3067(2) 0.4958(2) 0.2158(2) 0.0316(10) Uani 1 1 d . . .
H27A H 0.3470 0.4684 0.2517 0.047 Uiso 1 1 calc R . .
H27B H 0.2844 0.4580 0.1579 0.047 Uiso 1 1 calc R . .
H27C H 0.2514 0.5102 0.2307 0.047 Uiso 1 1 calc R . .
C28 C 0.3053(2) 0.6116(2) 0.1626(2) 0.0312(11) Uani 1 1 d . . .
H28A H 0.2428 0.6189 0.1667 0.047 Uiso 1 1 calc R . .
H28B H 0.2959 0.5734 0.1069 0.047 Uiso 1 1 calc R . .
H28C H 0.3390 0.6656 0.1731 0.047 Uiso 1 1 calc R . .
C29 C 0.3821(2) 0.6385(2) 0.3133(2) 0.0380(12) Uani 1 1 d . . .
H29A H 0.4243 0.6188 0.3557 0.057 Uiso 1 1 calc R . .
H29B H 0.3206 0.6448 0.3196 0.057 Uiso 1 1 calc R . .
H29C H 0.4123 0.6924 0.3198 0.057 Uiso 1 1 calc R . .
C30 C 0.7304(2) 0.6334(2) 0.34466(19) 0.0248(10) Uani 1 1 d . . .
C31 C 0.8190(2) 0.6143(2) 0.3244(2) 0.0311(11) Uani 1 1 d . . .
H31A H 0.8148 0.6304 0.2773 0.047 Uiso 1 1 calc R . .
H31B H 0.8225 0.5547 0.3100 0.047 Uiso 1 1 calc R . .
H31C H 0.8766 0.6458 0.3727 0.047 Uiso 1 1 calc R . .
C32 C 0.7377(3) 0.6071(2) 0.4172(2) 0.0393(12) Uani 1 1 d . . .
H32A H 0.7972 0.6360 0.4646 0.059 Uiso 1 1 calc R . .
H32B H 0.7378 0.5469 0.4010 0.059 Uiso 1 1 calc R . .
H32C H 0.6827 0.6215 0.4327 0.059 Uiso 1 1 calc R . .
C33 C 0.7301(2) 0.7268(2) 0.3677(2) 0.0309(11) Uani 1 1 d . . .
H33A H 0.6740 0.7417 0.3812 0.046 Uiso 1 1 calc R . .
H33B H 0.7274 0.7426 0.3209 0.046 Uiso 1 1 calc R . .
H33C H 0.7886 0.7564 0.4160 0.046 Uiso 1 1 calc R . .
C34 C 0.2824(2) 0.2883(2) 0.0993(2) 0.0242(10) Uani 1 1 d . . .
C35 C 0.3894(2) 0.29941(18) 0.14301(19) 0.0177(9) Uani 1 1 d . . .
C36 C 0.5326(2) 0.31507(19) 0.15030(19) 0.0199(9) Uani 1 1 d . . .
H36D H 0.5861 0.3211 0.1361 0.024 Uiso 1 1 calc R . .
C37 C 0.4473(2) 0.30460(19) 0.22116(19) 0.0203(9) Uani 1 1 d . . .
C38 C 0.6308(2) 0.3259(2) 0.2925(2) 0.0361(11) Uani 1 1 d . . .
H38A H 0.6840 0.3359 0.2767 0.054 Uiso 1 1 calc R . .
H38B H 0.6360 0.2756 0.3064 0.054 Uiso 1 1 calc R . .
H38C H 0.6335 0.3736 0.3408 0.054 Uiso 1 1 calc R . .
C39 C 0.4262(2) 0.3027(2) 0.2916(2) 0.0312(10) Uani 1 1 d . . .
C40 C 0.7799(2) 0.18127(19) -0.15773(19) 0.0194(9) Uani 1 1 d . . .
H40A H 0.7834 0.2069 -0.1949 0.023 Uiso 1 1 calc R . .
C41 C 0.6911(2) 0.12720(19) -0.18276(19) 0.0188(9) Uani 1 1 d . . .
C42 C 0.6827(2) 0.07581(19) -0.13997(18) 0.0166(9) Uani 1 1 d . . .
C43 C 0.5932(2) 0.02567(18) -0.16644(18) 0.0174(9) Uani 1 1 d . . .
C44 C 0.5220(2) 0.02659(19) -0.23708(18) 0.0188(9) Uani 1 1 d . . .
H44A H 0.4630 -0.0083 -0.2562 0.023 Uiso 1 1 calc R . .
C45 C 0.5282(2) 0.07427(19) -0.28357(18) 0.0181(9) Uani 1 1 d . . .
C46 C 0.6143(2) 0.1255(2) -0.25381(19) 0.0204(9) Uani 1 1 d . . .
H46A H 0.6215 0.1604 -0.2823 0.024 Uiso 1 1 calc R . .
C47 C 0.5797(2) -0.02505(19) -0.11601(18) 0.0167(9) Uani 1 1 d . . .
C48 C 0.6537(2) -0.08788(19) -0.1098(2) 0.0248(10) Uani 1 1 d . . .
H48A H 0.6416 -0.1222 -0.0805 0.037 Uiso 1 1 calc R . .
H48B H 0.7188 -0.0571 -0.0795 0.037 Uiso 1 1 calc R . .
H48C H 0.6468 -0.1237 -0.1657 0.037 Uiso 1 1 calc R . .
C49 C 0.5946(2) 0.0333(2) -0.02904(19) 0.0245(10) Uani 1 1 d . . .
H49A H 0.5458 0.0705 -0.0322 0.037 Uiso 1 1 calc R . .
H49B H 0.6584 0.0665 -0.0028 0.037 Uiso 1 1 calc R . .
H49C H 0.5892 0.0007 0.0039 0.037 Uiso 1 1 calc R . .
C50 C 0.4799(2) -0.0751(2) -0.15655(19) 0.0241(10) Uani 1 1 d . . .
H50A H 0.4740 -0.1083 -0.1242 0.036 Uiso 1 1 calc R . .
H50B H 0.4693 -0.1121 -0.2130 0.036 Uiso 1 1 calc R . .
H50C H 0.4320 -0.0371 -0.1586 0.036 Uiso 1 1 calc R . .
C51 C 0.4464(2) 0.0668(2) -0.36417(19) 0.0243(10) Uani 1 1 d . . .
C52 C 0.4628(2) 0.1340(2) -0.3962(2) 0.0294(11) Uani 1 1 d . . .
H52A H 0.4702 0.1890 -0.3541 0.044 Uiso 1 1 calc R . .
H52B H 0.4077 0.1283 -0.4469 0.044 Uiso 1 1 calc R . .
H52C H 0.5209 0.1282 -0.4082 0.044 Uiso 1 1 calc R . .
C53 C 0.4377(3) -0.0189(2) -0.4301(2) 0.0348(11) Uani 1 1 d . . .
H53A H 0.3800 -0.0273 -0.4798 0.052 Uiso 1 1 calc R . .
H53B H 0.4333 -0.0625 -0.4081 0.052 Uiso 1 1 calc R . .
H53C H 0.4943 -0.0213 -0.4445 0.052 Uiso 1 1 calc R . .
C54 C 0.3514(2) 0.0755(2) -0.3507(2) 0.0358(11) Uani 1 1 d . . .
H54A H 0.3584 0.1284 -0.3059 0.054 Uiso 1 1 calc R . .
H54B H 0.3353 0.0293 -0.3357 0.054 Uiso 1 1 calc R . .
H54C H 0.3000 0.0744 -0.4018 0.054 Uiso 1 1 calc R . .
C55 C 0.9398(2) 0.2480(2) -0.07906(19) 0.0224(9) Uani 1 1 d . . .
H55A H 0.9643 0.2921 -0.0233 0.027 Uiso 1 1 calc R . .
H55B H 0.9232 0.2752 -0.1206 0.027 Uiso 1 1 calc R . .
C56 C 1.0188(2) 0.1935(2) -0.0885(2) 0.0271(10) Uani 1 1 d . . .
H56A H 1.0200 0.1828 -0.1440 0.033 Uiso 1 1 calc R . .
H56B H 1.0816 0.2254 -0.0469 0.033 Uiso 1 1 calc R . .
C57 C 1.0068(2) 0.10990(19) -0.07845(18) 0.0207(9) Uani 1 1 d . . .
H57A H 0.9528 0.0724 -0.1279 0.025 Uiso 1 1 calc R . .
H57B H 1.0656 0.0842 -0.0758 0.025 Uiso 1 1 calc R . .
C58 C 1.0549(2) 0.10315(18) 0.05538(18) 0.0178(9) Uani 1 1 d . . .
H58A H 1.1131 0.0914 0.0482 0.021 Uiso 1 1 calc R . .
C59 C 1.0502(2) 0.10356(19) 0.13167(19) 0.0181(9) Uani 1 1 d . . .
C60 C 0.9631(2) 0.10075(19) 0.14273(18) 0.0190(9) Uani 1 1 d . . .
C61 C 0.9637(2) 0.0964(2) 0.21804(18) 0.0210(9) Uani 1 1 d . . .
C62 C 1.0507(2) 0.0993(2) 0.27750(19) 0.0229(9) Uani 1 1 d . . .
H62A H 1.0512 0.0976 0.3284 0.027 Uiso 1 1 calc R . .
C63 C 1.1396(2) 0.10453(19) 0.26964(19) 0.0207(9) Uani 1 1 d . . .
C64 C 1.1377(2) 0.10399(19) 0.19586(18) 0.0195(9) Uani 1 1 d . . .
H64A H 1.1957 0.1039 0.1868 0.023 Uiso 1 1 calc R . .
C65 C 0.8691(2) 0.0855(2) 0.2316(2) 0.0256(10) Uani 1 1 d . . .
C66 C 0.8861(2) 0.0828(2) 0.3162(2) 0.0418(11) Uani 1 1 d . . .
H66A H 0.9228 0.1356 0.3590 0.063 Uiso 1 1 calc R . .
H66B H 0.9222 0.0372 0.3238 0.063 Uiso 1 1 calc R . .
H66C H 0.8244 0.0736 0.3204 0.063 Uiso 1 1 calc R . .
C67 C 0.8131(2) 0.1589(2) 0.2233(2) 0.0284(10) Uani 1 1 d . . .
H67A H 0.7560 0.1534 0.2356 0.043 Uiso 1 1 calc R . .
H67B H 0.7937 0.1582 0.1666 0.043 Uiso 1 1 calc R . .
H67C H 0.8542 0.2115 0.2623 0.043 Uiso 1 1 calc R . .
C68 C 0.8067(2) 0.0040(2) 0.1655(2) 0.0301(10) Uani 1 1 d . . .
H68A H 0.8402 -0.0431 0.1720 0.045 Uiso 1 1 calc R . .
H68B H 0.7942 0.0051 0.1102 0.045 Uiso 1 1 calc R . .
H68C H 0.7457 -0.0020 0.1720 0.045 Uiso 1 1 calc R . .
C69 C 1.2328(2) 0.1124(2) 0.34328(19) 0.0236(10) Uani 1 1 d . . .
C70 C 1.3203(2) 0.1071(2) 0.3201(2) 0.0291(11) Uani 1 1 d . . .
H70A H 1.3280 0.1532 0.3019 0.044 Uiso 1 1 calc R . .
H70B H 1.3115 0.0541 0.2750 0.044 Uiso 1 1 calc R . .
H70C H 1.3777 0.1108 0.3684 0.044 Uiso 1 1 calc R . .
C71 C 1.2471(2) 0.1959(2) 0.4119(2) 0.0417(13) Uani 1 1 d . . .
H71A H 1.3071 0.2020 0.4588 0.063 Uiso 1 1 calc R . .
H71B H 1.1934 0.1987 0.4300 0.063 Uiso 1 1 calc R . .
H71C H 1.2500 0.2408 0.3910 0.063 Uiso 1 1 calc R . .
C72 C 1.2251(3) 0.0407(2) 0.3740(2) 0.0507(13) Uani 1 1 d . . .
H72A H 1.2066 -0.0125 0.3273 0.076 Uiso 1 1 calc R . .
H72B H 1.1765 0.0482 0.3984 0.076 Uiso 1 1 calc R . .
H72C H 1.2872 0.0407 0.4159 0.076 Uiso 1 1 calc R . .
C73 C 0.7876(2) 0.28351(19) 0.1060(2) 0.0221(9) Uani 1 1 d . . .
C74 C 0.8933(2) 0.30593(19) 0.15063(19) 0.0182(9) Uani 1 1 d . . .
C75 C 1.0369(2) 0.2962(2) 0.1563(2) 0.0265(10) Uani 1 1 d . . .
H75A H 1.0899 0.2814 0.1413 0.032 Uiso 1 1 calc R . .
C76 C 0.9532(2) 0.3554(2) 0.2281(2) 0.0247(10) Uani 1 1 d . . .
C77 C 1.1372(2) 0.3884(2) 0.3002(2) 0.0377(12) Uani 1 1 d . . .
H77A H 1.1412 0.3741 0.3481 0.057 Uiso 1 1 calc R . .
H77B H 1.1417 0.4489 0.3152 0.057 Uiso 1 1 calc R . .
H77C H 1.1899 0.3690 0.2833 0.057 Uiso 1 1 calc R . .
C78 C 0.9325(2) 0.4058(2) 0.3011(2) 0.0345(11) Uani 1 1 d . . .
C79 C 0.6205(3) 0.2498(3) 0.4939(2) 0.0542(14) Uani 1 1 d . . .
H79A H 0.5571 0.2626 0.4658 0.081 Uiso 1 1 calc R . .
H79B H 0.6629 0.3015 0.5337 0.081 Uiso 1 1 calc R . .
H79C H 0.6145 0.2133 0.5232 0.081 Uiso 1 1 calc R . .
C80 C 0.6603(3) 0.2085(2) 0.4335(2) 0.0355(11) Uani 1 1 d . . .
O1 O 0.25470(13) 0.37327(12) -0.08048(12) 0.0187(6) Uani 1 1 d . . .
O2 O 0.37858(14) 0.45842(13) 0.07961(12) 0.0213(6) Uani 1 1 d . . .
O3 O 0.25546(14) 0.29811(13) 0.03071(13) 0.0225(6) Uani 1 1 d . . .
O4 O 0.22969(14) 0.26991(14) 0.13153(14) 0.0286(7) Uani 1 1 d . . .
O5 O 0.33391(15) 0.28925(14) 0.27838(14) 0.0341(7) Uani 1 1 d . . .
H5B H 0.3003 0.2825 0.2289 0.041 Uiso 1 1 calc R . .
O6 O 0.48752(18) 0.31283(18) 0.35869(15) 0.0530(9) Uani 1 1 d . . .
O7 O 0.75739(14) 0.07178(12) -0.07689(12) 0.0198(6) Uani 1 1 d . . .
O8 O 0.88108(14) 0.10091(12) 0.08323(12) 0.0192(6) Uani 1 1 d . . .
O9 O 0.75918(14) 0.22582(13) 0.03679(13) 0.0224(6) Uani 1 1 d . . .
O10 O 0.73494(14) 0.32347(13) 0.14012(14) 0.0286(7) Uani 1 1 d . . .
O11 O 0.84080(15) 0.40650(14) 0.28813(14) 0.0370(8) Uani 1 1 d . . .
H11D H 0.8074 0.3780 0.2384 0.055 Uiso 1 1 calc R . .
O12 O 0.99534(18) 0.4427(2) 0.36780(16) 0.0635(11) Uani 1 1 d . . .
C96 C 0.22811(14) 0.5805(6) 0.45860(19) 0.080(3) Uani 0.50 1 d PDU A 1
H96A H 0.2836 0.5564 0.4847 0.121 Uiso 0.50 1 calc PR A 1
H96B H 0.2501 0.6342 0.4586 0.121 Uiso 0.50 1 calc PR A 1
H96C H 0.1925 0.5428 0.4014 0.121 Uiso 0.50 1 calc PR A 1
C97 C 0.1643(4) 0.5930(9) 0.5060(5) 0.039(4) Uani 0.50 1 d PDU A 1
N97 N 0.0984(2) 0.6073(7) 0.5238(3) 0.030(3) Uani 0.50 1 d PDU A 1
C98 C 0.1302(2) 0.6028(4) 0.52149(17) 0.058(3) Uani 0.50 1 d PDU B 2
H98A H 0.1702 0.5749 0.5570 0.087 Uiso 0.50 1 calc PR B 2
H98B H 0.0636 0.5753 0.4964 0.087 Uiso 0.50 1 calc PR B 2
H98C H 0.1336 0.6612 0.5548 0.087 Uiso 0.50 1 calc PR B 2
C99 C 0.1616(4) 0.5987(5) 0.4625(3) 0.044(2) Uani 0.50 1 d PDU B 2
N98 N 0.1734(4) 0.6063(4) 0.3978(2) 0.079(3) Uani 0.50 1 d PDU B 2
N95 N 0.46050(11) 0.4955(6) 0.4981(4) 0.130(6) Uani 0.50 1 d PDU . 1
C95 C 0.46050(11) 0.4955(6) 0.4981(4) 0.130(6) Uani 0.50 1 d PU . 2
C94 C 0.35754(15) 0.5023(8) 0.4774(5) 0.148(6) Uani 0.50 1 d PDU . 2
H94A H 0.3312 0.4702 0.5018 0.222 Uiso 0.50 1 calc PR . 2
H94B H 0.3233 0.4803 0.4171 0.222 Uiso 0.50 1 calc PR . 2
H94C H 0.3498 0.5608 0.4997 0.222 Uiso 0.50 1 calc PR . 2

loop_
_atom_site_aniso_label
_atom_site_aniso_U_11
_atom_site_aniso_U_22
_atom_site_aniso_U_33
_atom_site_aniso_U_23
_atom_site_aniso_U_13
_atom_site_aniso_U_12
Fe1 0.0131(2) 0.0165(2) 0.0274(2) 0.00839(19) 0.01101(18) 0.00820(19)
Fe2 0.0124(2) 0.0198(2) 0.0263(2) 0.01126(19) 0.00996(18) 0.00693(19)
N1 0.0183(12) 0.0157(13) 0.0291(13) 0.0109(11) 0.0140(10) 0.0099(11)
N2 0.0188(13) 0.0165(13) 0.0227(13) 0.0081(11) 0.0096(11) 0.0121(11)
N3 0.0141(12) 0.0171(14) 0.0279(13) 0.0082(11) 0.0126(10) 0.0069(11)
N4 0.0156(13) 0.0252(15) 0.0290(14) 0.0135(12) 0.0070(11) 0.0055(12)
N5 0.0152(12) 0.0180(14) 0.0297(13) 0.0111(11) 0.0144(10) 0.0072(11)
N6 0.0131(13) 0.0197(13) 0.0265(13) 0.0112(11) 0.0120(11) 0.0103(11)
N7 0.0134(13) 0.0163(14) 0.0273(13) 0.0080(11) 0.0097(11) 0.0061(11)
N8 0.0182(13) 0.0171(14) 0.0313(14) 0.0065(12) 0.0099(11) 0.0065(12)
N9 0.0529(19) 0.066(2) 0.0594(18) 0.0317(17) 0.0329(15) 0.0151(18)
C1 0.0258(17) 0.0187(17) 0.0262(16) 0.0074(14) 0.0148(13) 0.0041(14)
C2 0.0192(15) 0.0220(17) 0.0234(15) 0.0096(13) 0.0140(13) 0.0077(14)
C3 0.0202(16) 0.0191(17) 0.0248(15) 0.0120(13) 0.0124(13) 0.0056(14)
C4 0.0164(15) 0.0236(17) 0.0256(15) 0.0126(13) 0.0128(13) 0.0082(14)
C5 0.0177(16) 0.0289(18) 0.0333(17) 0.0177(14) 0.0131(13) 0.0108(14)
C6 0.0224(17) 0.0246(18) 0.0298(16) 0.0123(14) 0.0112(14) -0.0016(15)
C7 0.0259(16) 0.0167(17) 0.0270(16) 0.0073(13) 0.0171(13) 0.0072(14)
C8 0.0199(16) 0.0202(17) 0.0374(18) 0.0132(14) 0.0137(14) 0.0082(14)
C9 0.0234(16) 0.0248(18) 0.0392(18) 0.0128(15) 0.0177(14) 0.0138(15)
C10 0.0169(16) 0.0201(18) 0.0347(18) 0.0038(15) 0.0130(14) 0.0055(14)
C11 0.0216(17) 0.032(2) 0.047(2) 0.0173(16) 0.0155(15) 0.0144(16)
C12 0.0278(19) 0.026(2) 0.035(2) 0.0051(16) 0.0031(16) -0.0028(16)
C13 0.027(2) 0.046(3) 0.051(2) -0.007(2) 0.0067(18) -0.0012(19)
C14 0.066(3) 0.071(3) 0.041(2) 0.025(2) -0.007(2) -0.025(3)
C15 0.025(2) 0.034(2) 0.061(2) 0.0120(19) 0.0064(18) 0.0052(17)
C16 0.0220(16) 0.0245(18) 0.0259(17) 0.0080(14) 0.0088(14) 0.0140(15)
C17 0.0125(15) 0.0194(18) 0.0341(18) 0.0027(15) 0.0091(14) 0.0065(14)
C18 0.0180(15) 0.0213(17) 0.0216(15) 0.0065(13) 0.0113(13) 0.0071(14)
C19 0.0187(15) 0.0238(17) 0.0204(15) 0.0129(13) 0.0123(12) 0.0129(14)
C20 0.0229(16) 0.0104(16) 0.0266(16) 0.0077(13) 0.0117(13) 0.0052(13)
C21 0.0227(16) 0.0126(16) 0.0295(16) 0.0098(13) 0.0166(13) 0.0108(13)
C22 0.0177(15) 0.0210(17) 0.0319(16) 0.0127(14) 0.0158(13) 0.0057(14)
C23 0.0282(17) 0.0194(18) 0.0351(18) 0.0067(15) 0.0183(14) 0.0116(15)
C24 0.0227(16) 0.0122(16) 0.0307(16) 0.0080(13) 0.0141(13) 0.0074(14)
C25 0.0218(16) 0.0184(17) 0.0344(17) 0.0140(14) 0.0184(13) 0.0111(14)
C26 0.0208(15) 0.0159(17) 0.0342(17) 0.0037(14) 0.0192(13) 0.0072(14)
C27 0.0339(17) 0.032(2) 0.0426(18) 0.0128(16) 0.0300(15) 0.0130(16)
C28 0.0207(17) 0.0243(19) 0.054(2) 0.0149(16) 0.0192(15) 0.0114(15)
C29 0.0292(18) 0.040(2) 0.049(2) 0.0074(18) 0.0273(16) 0.0061(17)
C30 0.0240(17) 0.0181(17) 0.0316(17) 0.0075(14) 0.0110(14) 0.0039(14)
C31 0.0191(17) 0.026(2) 0.0341(19) -0.0015(16) 0.0060(15) 0.0025(15)
C32 0.041(2) 0.041(2) 0.0310(19) 0.0143(17) 0.0074(17) -0.0021(18)
C33 0.0233(17) 0.0222(19) 0.0343(19) -0.0017(16) 0.0076(15) 0.0035(15)
C34 0.0207(16) 0.0192(17) 0.0377(18) 0.0101(14) 0.0166(14) 0.0119(14)
C35 0.0143(15) 0.0104(15) 0.0337(17) 0.0110(13) 0.0122(13) 0.0055(13)
C36 0.0150(15) 0.0206(17) 0.0285(16) 0.0126(13) 0.0099(13) 0.0049(14)
C37 0.0172(14) 0.0186(17) 0.0384(17) 0.0132(13) 0.0228(13) 0.0083(13)
C38 0.0207(18) 0.055(2) 0.0404(19) 0.0298(17) 0.0087(15) 0.0073(17)
C39 0.0326(18) 0.0255(19) 0.0480(19) 0.0169(15) 0.0261(15) 0.0149(15)
C40 0.0220(16) 0.0179(16) 0.0280(16) 0.0147(13) 0.0144(13) 0.0092(14)
C41 0.0175(16) 0.0165(17) 0.0297(16) 0.0104(13) 0.0152(13) 0.0056(13)
C42 0.0067(14) 0.0166(17) 0.0253(16) 0.0060(13) 0.0061(13) 0.0054(13)
C43 0.0189(16) 0.0143(16) 0.0227(15) 0.0066(13) 0.0118(13) 0.0089(13)
C44 0.0178(16) 0.0122(16) 0.0233(16) 0.0028(13) 0.0078(13) 0.0041(13)
C45 0.0158(15) 0.0175(17) 0.0239(16) 0.0083(13) 0.0103(13) 0.0084(13)
C46 0.0187(16) 0.0214(16) 0.0289(16) 0.0171(13) 0.0103(13) 0.0141(14)
C47 0.0128(15) 0.0170(16) 0.0245(16) 0.0105(13) 0.0093(13) 0.0047(13)
C48 0.0324(18) 0.0136(17) 0.0372(17) 0.0125(14) 0.0198(14) 0.0101(15)
C49 0.0281(17) 0.0180(17) 0.0380(18) 0.0113(14) 0.0234(14) 0.0089(15)
C50 0.0231(17) 0.0233(18) 0.0312(17) 0.0121(14) 0.0144(14) 0.0056(15)
C51 0.0217(17) 0.0250(18) 0.0297(17) 0.0135(14) 0.0105(14) 0.0075(15)
C52 0.0264(18) 0.0286(19) 0.0280(18) 0.0130(15) 0.0019(15) 0.0050(16)
C53 0.038(2) 0.027(2) 0.0324(19) 0.0112(16) 0.0052(16) 0.0052(17)
C54 0.0266(19) 0.050(2) 0.0330(18) 0.0216(17) 0.0077(15) 0.0124(17)
C55 0.0164(15) 0.0302(18) 0.0314(16) 0.0176(14) 0.0152(13) 0.0024(14)
C56 0.0150(16) 0.034(2) 0.0397(18) 0.0188(15) 0.0133(14) 0.0071(15)
C57 0.0147(15) 0.0261(18) 0.0243(16) 0.0108(14) 0.0090(13) 0.0112(14)
C58 0.0127(15) 0.0164(17) 0.0240(16) 0.0064(13) 0.0074(13) 0.0058(13)
C59 0.0165(15) 0.0162(16) 0.0290(16) 0.0095(13) 0.0156(13) 0.0076(13)
C60 0.0137(16) 0.0176(17) 0.0203(16) 0.0041(14) 0.0029(13) 0.0083(14)
C61 0.0265(17) 0.0218(17) 0.0216(16) 0.0101(13) 0.0148(13) 0.0085(15)
C62 0.0262(17) 0.0276(19) 0.0239(16) 0.0129(14) 0.0163(13) 0.0130(15)
C63 0.0212(17) 0.0183(17) 0.0224(16) 0.0046(14) 0.0105(13) 0.0083(14)
C64 0.0137(15) 0.0206(17) 0.0267(17) 0.0113(14) 0.0077(13) 0.0117(14)
C65 0.0244(16) 0.0338(19) 0.0379(17) 0.0234(14) 0.0234(14) 0.0196(15)
C66 0.0384(19) 0.067(2) 0.0503(19) 0.0379(18) 0.0352(15) 0.0269(19)
C67 0.0226(16) 0.036(2) 0.0426(18) 0.0205(15) 0.0241(14) 0.0171(15)
C68 0.0206(17) 0.037(2) 0.0501(19) 0.0248(16) 0.0250(14) 0.0073(16)
C69 0.0230(17) 0.0281(18) 0.0234(16) 0.0128(14) 0.0097(14) 0.0100(15)
C70 0.0181(17) 0.034(2) 0.0282(18) 0.0112(15) 0.0010(14) 0.0077(16)
C71 0.0278(19) 0.053(2) 0.037(2) 0.0105(19) 0.0084(17) 0.0200(18)
C72 0.032(2) 0.068(2) 0.071(2) 0.0527(19) 0.0149(18) 0.012(2)
C73 0.0178(16) 0.0189(17) 0.0392(18) 0.0182(14) 0.0144(14) 0.0104(14)
C74 0.0182(15) 0.0181(16) 0.0315(16) 0.0142(13) 0.0194(13) 0.0100(13)
C75 0.0248(17) 0.0232(19) 0.0394(18) 0.0124(15) 0.0200(14) 0.0103(15)
C76 0.0267(18) 0.0142(18) 0.0311(18) 0.0022(15) 0.0142(15) 0.0063(15)
C77 0.0199(18) 0.040(2) 0.039(2) -0.0014(18) 0.0091(16) 0.0031(17)
C78 0.0326(19) 0.025(2) 0.043(2) 0.0025(17) 0.0194(16) 0.0036(17)
C79 0.083(3) 0.049(2) 0.041(2) 0.0194(19) 0.033(2) 0.023(2)
C80 0.041(2) 0.034(2) 0.0336(19) 0.0172(16) 0.0124(17) 0.0029(18)
O1 0.0137(10) 0.0149(11) 0.0270(11) 0.0069(9) 0.0077(9) 0.0066(9)
O2 0.0140(10) 0.0227(12) 0.0285(11) 0.0077(9) 0.0108(9) 0.0083(9)
O3 0.0135(10) 0.0253(12) 0.0325(11) 0.0137(10) 0.0099(9) 0.0056(9)
O4 0.0158(10) 0.0338(13) 0.0492(12) 0.0216(10) 0.0208(9) 0.0099(10)
O5 0.0300(12) 0.0487(14) 0.0408(12) 0.0264(11) 0.0231(10) 0.0148(11)
O6 0.0382(15) 0.093(2) 0.0349(13) 0.0318(13) 0.0139(11) 0.0141(15)
O7 0.0167(11) 0.0172(11) 0.0299(11) 0.0146(9) 0.0084(9) 0.0072(9)
O8 0.0126(10) 0.0219(12) 0.0264(11) 0.0121(9) 0.0080(9) 0.0064(9)
O9 0.0196(11) 0.0251(12) 0.0298(11) 0.0134(10) 0.0140(9) 0.0118(10)
O10 0.0206(11) 0.0260(13) 0.0481(13) 0.0136(10) 0.0228(10) 0.0149(10)
O11 0.0303(12) 0.0321(14) 0.0500(14) 0.0019(12) 0.0289(11) 0.0091(11)
O12 0.0387(15) 0.077(2) 0.0485(16) -0.0153(16) 0.0225(13) 0.0008(15)
C96 0.076(5) 0.043(5) 0.084(5) 0.005(4) 0.005(4) -0.021(4)
C97 0.048(5) 0.031(5) 0.034(5) 0.019(4) 0.003(4) -0.003(4)
N97 0.023(5) 0.039(5) 0.031(5) 0.006(4) 0.020(4) 0.001(4)
C98 0.021(4) 0.073(7) 0.086(6) 0.020(5) 0.035(4) 0.018(4)
C99 0.043(3) 0.029(4) 0.056(4) -0.010(3) 0.038(3) -0.003(3)
N98 0.066(5) 0.028(4) 0.098(6) -0.022(4) 0.023(5) -0.007(4)
N95 0.100(9) 0.055(6) 0.164(9) -0.024(6) 0.033(9) -0.016(8)
C95 0.100(9) 0.055(6) 0.164(9) -0.024(6) 0.033(9) -0.016(8)
C94 0.213(12) 0.121(10) 0.106(8) 0.018(8) 0.082(8) -0.055(10)

loop_
_atom_type_symbol
_atom_type_description
_atom_type_scat_dispersion_real
_atom_type_scat_dispersion_imag
_atom_type_scat_source
C C 0.0033 0.0016 'International Tables Vol C Tables 4.2.6.8 and 6.1.1.4'
H H 0.0000 0.0000 'International Tables Vol C Tables 4.2.6.8 and 6.1.1.4'
N N 0.0061 0.0033 'International Tables Vol C Tables 4.2.6.8 and 6.1.1.4'
O O 0.0106 0.0060 'International Tables Vol C Tables 4.2.6.8 and 6.1.1.4'
Fe Fe 0.3463 0.8444 'International Tables Vol C Tables 4.2.6.8 and 6.1.1.4'

loop_
_geom_angle_atom_site_label_1
_geom_angle_atom_site_label_2
_geom_angle_atom_site_label_3
_geom_angle
_geom_angle_site_symmetry_1
_geom_angle_site_symmetry_3
_geom_angle_publ_flag
O1 Fe1 O2 92.88(9) . . ?
O1 Fe1 O3 88.61(9) . . ?
O2 Fe1 O3 96.79(9) . . ?
O1 Fe1 N2 110.55(10) . . ?
O2 Fe1 N2 86.47(9) . . ?
O3 Fe1 N2 160.44(10) . . ?
O1 Fe1 N1 86.27(9) . . ?
O2 Fe1 N1 169.19(11) . . ?
O3 Fe1 N1 93.96(9) . . ?
N2 Fe1 N1 83.75(10) . . ?
O1 Fe1 N3 163.95(10) . . ?
O2 Fe1 N3 89.44(9) . . ?
O3 Fe1 N3 75.34(9) . . ?
N2 Fe1 N3 85.43(10) . . ?
N1 Fe1 N3 94.35(9) . . ?
O7 Fe2 O8 93.26(9) . . ?
O7 Fe2 O9 88.48(8) . . ?
O8 Fe2 O9 96.86(9) . . ?
O7 Fe2 N6 108.59(9) . . ?
O8 Fe2 N6 86.63(10) . . ?
O9 Fe2 N6 162.41(8) . . ?
O7 Fe2 N5 85.84(9) . . ?
O8 Fe2 N5 168.85(10) . . ?
O9 Fe2 N5 94.23(10) . . ?
N6 Fe2 N5 83.13(10) . . ?
O7 Fe2 N7 163.97(10) . . ?
O8 Fe2 N7 89.24(9) . . ?
O9 Fe2 N7 75.50(8) . . ?
N6 Fe2 N7 87.36(9) . . ?
N5 Fe2 N7 94.69(10) . . ?
C1 N1 C16 118.6(3) . . ?
C1 N1 Fe1 123.4(2) . . ?
C16 N1 Fe1 118.05(17) . . ?
C19 N2 C18 118.0(3) . . ?
C19 N2 Fe1 122.7(2) . . ?
C18 N2 Fe1 119.24(17) . . ?
C36 N3 C35 105.1(3) . . ?
C36 N3 Fe1 138.9(2) . . ?
C35 N3 Fe1 108.97(19) . . ?
C36 N4 C37 107.9(2) . . ?
C36 N4 C38 123.9(3) . . ?
C37 N4 C38 128.2(3) . . ?
C40 N5 C55 118.4(3) . . ?
C40 N5 Fe2 123.9(2) . . ?
C55 N5 Fe2 117.63(18) . . ?
C58 N6 C57 118.3(3) . . ?
C58 N6 Fe2 121.6(2) . . ?
C57 N6 Fe2 120.09(19) . . ?
C75 N7 C74 104.4(2) . . ?
C75 N7 Fe2 139.2(2) . . ?
C74 N7 Fe2 109.95(18) . . ?
C75 N8 C76 106.1(2) . . ?
C75 N8 C77 124.3(3) . . ?
C76 N8 C77 129.6(3) . . ?
N1 C1 C2 126.2(3) . . ?
C3 C2 C7 120.6(3) . . ?
C3 C2 C1 122.4(2) . . ?
C7 C2 C1 116.9(3) . . ?
O1 C3 C2 121.3(3) . . ?
O1 C3 C4 119.6(3) . . ?
C2 C3 C4 119.1(2) . . ?
C5 C4 C3 117.4(3) . . ?
C5 C4 C8 122.8(3) . . ?
C3 C4 C8 119.8(2) . . ?
C4 C5 C6 124.6(3) . . ?
C7 C6 C5 116.4(3) . . ?
C7 C6 C12 123.9(3) . . ?
C5 C6 C12 119.6(3) . . ?
C6 C7 C2 121.7(3) . . ?
C11 C8 C9 107.3(3) . . ?
C11 C8 C4 111.9(2) . . ?
C9 C8 C4 111.0(3) . . ?
C11 C8 C10 108.3(3) . . ?
C9 C8 C10 109.0(2) . . ?
C4 C8 C10 109.3(3) . . ?
C14 C12 C15 109.8(3) . . ?
C14 C12 C6 109.3(3) . . ?
C15 C12 C6 110.9(3) . . ?
C14 C12 C13 107.8(3) . . ?
C15 C12 C13 107.4(3) . . ?
C6 C12 C13 111.6(3) . . ?
N1 C16 C17 111.4(3) . . ?
C18 C17 C16 115.4(3) . . ?
N2 C18 C17 112.4(3) . . ?
N2 C19 C20 126.5(3) . . ?
C21 C20 C25 120.1(3) . . ?
C21 C20 C19 122.8(2) . . ?
C25 C20 C19 117.1(3) . . ?
O2 C21 C20 120.2(3) . . ?
O2 C21 C22 120.1(3) . . ?
C20 C21 C22 119.6(2) . . ?
C23 C22 C21 116.0(3) . . ?
C23 C22 C26 122.9(3) . . ?
C21 C22 C26 121.1(2) . . ?
C24 C23 C22 126.6(3) . . ?
C25 C24 C23 115.8(3) . . ?
C25 C24 C30 123.4(3) . . ?
C23 C24 C30 120.8(3) . . ?
C24 C25 C20 121.7(3) . . ?
C22 C26 C29 112.0(2) . . ?
C22 C26 C27 111.8(3) . . ?
C29 C26 C27 107.4(3) . . ?
C22 C26 C28 109.0(3) . . ?
C29 C26 C28 107.8(3) . . ?
C27 C26 C28 108.8(2) . . ?
C33 C30 C32 110.9(3) . . ?
C33 C30 C31 106.9(3) . . ?
C32 C30 C31 108.7(3) . . ?
C33 C30 C24 109.1(3) . . ?
C32 C30 C24 109.1(3) . . ?
C31 C30 C24 112.2(3) . . ?
O4 C34 O3 126.6(3) . . ?
O4 C34 C35 119.6(3) . . ?
O3 C34 C35 113.9(3) . . ?
N3 C35 C37 111.1(3) . . ?
N3 C35 C34 116.4(3) . . ?
C37 C35 C34 132.5(3) . . ?
N4 C36 N3 111.9(3) . . ?
C35 C37 N4 104.1(3) . . ?
C35 C37 C39 132.2(3) . . ?
N4 C37 C39 123.7(3) . . ?
O6 C39 O5 120.6(4) . . ?
O6 C39 C37 123.3(3) . . ?
O5 C39 C37 116.1(3) . . ?
N5 C40 C41 126.2(3) . . ?
C46 C41 C42 120.4(3) . . ?
C46 C41 C40 117.5(3) . . ?
C42 C41 C40 122.1(3) . . ?
O7 C42 C41 120.8(3) . . ?
O7 C42 C43 119.8(3) . . ?
C41 C42 C43 119.4(3) . . ?
C44 C43 C42 116.6(3) . . ?
C44 C43 C47 123.1(3) . . ?
C42 C43 C47 120.3(3) . . ?
C43 C44 C45 125.9(3) . . ?
C46 C45 C44 116.0(3) . . ?
C46 C45 C51 122.3(3) . . ?
C44 C45 C51 121.6(3) . . ?
C45 C46 C41 121.5(3) . . ?
C50 C47 C49 109.0(3) . . ?
C50 C47 C43 111.2(2) . . ?
C49 C47 C43 109.6(3) . . ?
C50 C47 C48 107.6(3) . . ?
C49 C47 C48 109.0(2) . . ?
C43 C47 C48 110.3(3) . . ?
C52 C51 C45 112.0(3) . . ?
C52 C51 C53 108.7(3) . . ?
C45 C51 C53 108.9(3) . . ?
C52 C51 C54 107.6(3) . . ?
C45 C51 C54 110.1(3) . . ?
C53 C51 C54 109.5(3) . . ?
N5 C55 C56 110.9(3) . . ?
C57 C56 C55 115.0(3) . . ?
N6 C57 C56 113.3(3) . . ?
N6 C58 C59 127.2(3) . . ?
C60 C59 C64 120.4(3) . . ?
C60 C59 C58 122.3(3) . . ?
C64 C59 C58 117.3(3) . . ?
O8 C60 C59 120.7(3) . . ?
O8 C60 C61 120.4(3) . . ?
C59 C60 C61 118.9(3) . . ?
C62 C61 C60 117.3(3) . . ?
C62 C61 C65 121.0(3) . . ?
C60 C61 C65 121.6(3) . . ?
C61 C62 C63 125.4(3) . . ?
C64 C63 C62 116.8(3) . . ?
C64 C63 C69 123.1(3) . . ?
C62 C63 C69 120.0(3) . . ?
C63 C64 C59 121.1(3) . . ?
C66 C65 C68 108.5(3) . . ?
C66 C65 C67 107.3(3) . . ?
C68 C65 C67 108.9(3) . . ?
C66 C65 C61 113.0(3) . . ?
C68 C65 C61 109.0(3) . . ?
C67 C65 C61 110.2(3) . . ?
C71 C69 C70 108.5(3) . . ?
C71 C69 C63 108.9(3) . . ?
C70 C69 C63 112.4(3) . . ?
C71 C69 C72 110.3(3) . . ?
C70 C69 C72 107.8(3) . . ?
C63 C69 C72 109.0(3) . . ?
O9 C73 O10 125.9(3) . . ?
O9 C73 C74 115.8(3) . . ?
O10 C73 C74 118.3(3) . . ?
C76 C74 N7 110.2(3) . . ?
C76 C74 C73 135.1(3) . . ?
N7 C74 C73 114.6(2) . . ?
N7 C75 N8 112.6(3) . . ?
C74 C76 N8 106.6(3) . . ?
C74 C76 C78 130.8(3) . . ?
N8 C76 C78 122.4(3) . . ?
O12 C78 O11 122.4(3) . . ?
O12 C78 C76 122.3(3) . . ?
O11 C78 C76 115.3(3) . . ?
N9 C80 C79 179.6(5) . . ?
C3 O1 Fe1 131.0(2) . . ?
C21 O2 Fe1 128.25(19) . . ?
C34 O3 Fe1 119.10(19) . . ?
C42 O7 Fe2 130.7(2) . . ?
C60 O8 Fe2 128.6(2) . . ?
C73 O9 Fe2 117.99(19) . . ?
N97 C97 C96 160.9(11) . . ?
N98 C99 C98 164.2(7) . . ?
N95 N95 C94 161.0(15) 2_666 . ?

loop_
_geom_bond_atom_site_label_1
_geom_bond_atom_site_label_2
_geom_bond_distance
_geom_bond_site_symmetry_2
_geom_bond_publ_flag
Fe1 O1 1.877(2) . ?
Fe1 O2 1.907(2) . ?
Fe1 O3 2.087(2) . ?
Fe1 N2 2.095(3) . ?
Fe1 N1 2.112(2) . ?
Fe1 N3 2.201(3) . ?
Fe2 O7 1.8831(18) . ?
Fe2 O8 1.899(2) . ?
Fe2 O9 2.093(2) . ?
Fe2 N6 2.102(3) . ?
Fe2 N5 2.112(3) . ?
Fe2 N7 2.176(2) . ?
N1 C1 1.295(3) . ?
N1 C16 1.459(4) . ?
N2 C19 1.287(3) . ?
N2 C18 1.473(4) . ?
N3 C36 1.329(4) . ?
N3 C35 1.352(4) . ?
N4 C36 1.318(4) . ?
N4 C37 1.389(4) . ?
N4 C38 1.466(4) . ?
N5 C40 1.279(3) . ?
N5 C55 1.470(4) . ?
N6 C58 1.296(4) . ?
N6 C57 1.458(4) . ?
N7 C75 1.336(4) . ?
N7 C74 1.377(4) . ?
N8 C75 1.342(4) . ?
N8 C76 1.382(4) . ?
N8 C77 1.464(4) . ?
N9 C80 1.136(5) . ?
C1 C2 1.447(4) . ?
C2 C3 1.397(4) . ?
C2 C7 1.398(4) . ?
C3 O1 1.323(3) . ?
C3 C4 1.438(4) . ?
C4 C5 1.364(4) . ?
C4 C8 1.541(4) . ?
C5 C6 1.421(4) . ?
C6 C7 1.377(4) . ?
C6 C12 1.533(4) . ?
C8 C11 1.526(4) . ?
C8 C9 1.535(5) . ?
C8 C10 1.541(5) . ?
C12 C14 1.521(6) . ?
C12 C15 1.528(5) . ?
C12 C13 1.535(5) . ?
C16 C17 1.553(5) . ?
C17 C18 1.510(5) . ?
C19 C20 1.437(4) . ?
C20 C21 1.410(5) . ?
C20 C25 1.414(4) . ?
C21 O2 1.327(3) . ?
C21 C22 1.421(4) . ?
C22 C23 1.394(4) . ?
C22 C26 1.531(5) . ?
C23 C24 1.386(5) . ?
C24 C25 1.384(4) . ?
C24 C30 1.531(4) . ?
C26 C29 1.532(4) . ?
C26 C27 1.536(5) . ?
C26 C28 1.541(5) . ?
C30 C33 1.522(5) . ?
C30 C32 1.526(5) . ?
C30 C31 1.527(5) . ?
C34 O4 1.247(4) . ?
C34 O3 1.258(4) . ?
C34 C35 1.503(4) . ?
C35 C37 1.369(4) . ?
C37 C39 1.461(5) . ?
C39 O6 1.209(4) . ?
C39 O5 1.329(4) . ?
C40 C41 1.457(4) . ?
C41 C46 1.399(4) . ?
C41 C42 1.403(5) . ?
C42 O7 1.324(3) . ?
C42 C43 1.425(4) . ?
C43 C44 1.369(4) . ?
C43 C47 1.536(5) . ?
C44 C45 1.398(5) . ?
C45 C46 1.383(4) . ?
C45 C51 1.523(4) . ?
C47 C50 1.520(4) . ?
C47 C49 1.522(4) . ?
C47 C48 1.565(4) . ?
C51 C52 1.521(5) . ?
C51 C53 1.540(4) . ?
C51 C54 1.544(5) . ?
C55 C56 1.549(5) . ?
C56 C57 1.530(5) . ?
C58 C59 1.439(5) . ?
C59 C60 1.405(5) . ?
C59 C64 1.424(4) . ?
C60 O8 1.331(3) . ?
C60 C61 1.420(5) . ?
C61 C62 1.366(4) . ?
C61 C65 1.558(5) . ?
C62 C63 1.407(5) . ?
C63 C64 1.355(5) . ?
C63 C69 1.535(4) . ?
C65 C66 1.512(5) . ?
C65 C68 1.537(4) . ?
C65 C67 1.548(5) . ?
C69 C71 1.520(5) . ?
C69 C70 1.526(5) . ?
C69 C72 1.543(5) . ?
C73 O9 1.251(3) . ?
C73 O10 1.260(4) . ?
C73 C74 1.487(4) . ?
C74 C76 1.358(4) . ?
C76 C78 1.486(5) . ?
C78 O12 1.206(4) . ?
C78 O11 1.320(4) . ?
C79 C80 1.442(6) . ?
C96 C97 1.496(7) . ?
C97 N97 1.160(6) . ?
C98 C99 1.322(5) . ?
C99 N98 1.322(6) . ?
N95 N95 1.176(6) 2_666 ?
N95 C94 1.478(4) . ?

loop_
_geom_hbond_atom_site_label_D
_geom_hbond_atom_site_label_H
_geom_hbond_atom_site_label_A
_geom_hbond_distance_DH
_geom_hbond_distance_HA
_geom_hbond_distance_DA
_geom_hbond_angle_DHA
_geom_hbond_site_symmetry_A
O5 H5B O4 0.84 1.67 2.511(3) 177.8 .
O11 H11D O10 0.84 1.68 2.514(3) 176.4 .
